data_2010954
loop_
_publ_author_name
'Hoshina, Gakuse'
'Ohba, Shigeru'
'Tsuchiya, Naoko'
'Isobe, Tetsuhiko'
'Senna, Mamoru'

_publ_section_title
;
 Tris(1,10-phenanthroline-<i>N</i>,<i>N</i>')iron(II) dithiocyanate
 trihydrate
;
_journal_issue 5
_journal_name_full 'Acta Crystallographica Section C'
_journal_page_first e191
_journal_page_last e192
_journal_paper_doi 10.1107/S0108270100005539
_journal_volume 56
_journal_year 2000
_chemical_formula_iupac '[Fe (C12 H8 N2)3] (N C S)2, 3H~2~O'
_chemical_formula_moiety 'C38 H30 Fe N8 O3 S2'
_chemical_formula_sum 'C38 H30 Fe N8 O3 S2'
_chemical_formula_weight 766.67
_space_group_IT_number 2
_symmetry_cell_setting triclinic
_symmetry_space_group_name_Hall '-P 1'
_symmetry_space_group_name_H-M 'P -1'
_cell_angle_alpha 93.19(2)
_cell_angle_beta 109.530(10)
_cell_angle_gamma 111.55(2)
_cell_formula_units_Z 2
_cell_length_a 12.083(3)
_cell_length_b 14.234(4)
_cell_length_c 12.050(2)
_cell_measurement_reflns_used 25
_cell_measurement_temperature 295.0(10)
_cell_measurement_theta_max 15.0
_cell_measurement_theta_min 14.9
_cell_volume 1778.7(8)
_computing_cell_refinement
;
MSC/AFC Diffractometer Control Software
;
_computing_data_collection
;
MSC/AFC Diffractometer Control Software
(Molecular Structure Corporation, 1993)
;
_computing_data_reduction 'TEXSAN (Molecular Structure Corporation, 1999)'
_computing_publication_material TEXSAN
_computing_structure_refinement 'SHELXL97 (Sheldrick, 1997)'
_computing_structure_solution 'SIR92 (Altomare et al., 1994)'
_diffrn_measurement_device_type 'Rigaku AFC-7R'
_diffrn_measurement_method \q-2\q
_diffrn_radiation_type MoK\a
_diffrn_radiation_wavelength .71073
_diffrn_reflns_av_R_equivalents .007
_diffrn_reflns_limit_h_max 16
_diffrn_reflns_limit_h_min 0
_diffrn_reflns_limit_k_max 20
_diffrn_reflns_limit_k_min -20
_diffrn_reflns_limit_l_max 16
_diffrn_reflns_limit_l_min -16
_diffrn_reflns_number 10804
_diffrn_reflns_theta_max 30.0
_diffrn_standards_decay_% 0
_diffrn_standards_interval_count 150
_diffrn_standards_number 3
_exptl_absorpt_coefficient_mu .591
_exptl_absorpt_correction_T_max .744
_exptl_absorpt_correction_T_min .658
_exptl_absorpt_correction_type '\y scan'
_exptl_absorpt_process_details '(North et al., 1968)'
_exptl_crystal_colour violet
_exptl_crystal_density_diffrn 1.431
_exptl_crystal_density_method 'not measured'
_exptl_crystal_description prismatic
_exptl_crystal_size_max .6
_exptl_crystal_size_mid .5
_exptl_crystal_size_min .5
_refine_diff_density_max 1.27
_refine_diff_density_min -1.55
_refine_ls_extinction_method none
_refine_ls_goodness_of_fit_ref 1.030
_refine_ls_hydrogen_treatment noref
_refine_ls_number_parameters 461
_refine_ls_number_reflns 8387
_refine_ls_R_factor_gt .062
_refine_ls_shift/su_max .001
_refine_ls_structure_factor_coef Fsqd
_refine_ls_weighting_details 'w = 1/[\s^2^(Fo^2^) + (0.1141P)^2^+1.4911P] where P = (Fo^2^+2Fc^2^)/3'
_refine_ls_weighting_scheme calc
_refine_ls_wR_factor_ref .201
_reflns_number_gt 8387
_reflns_number_total 10354
_reflns_threshold_expression I>2\s(I)
_cod_data_source_file qa0272.cif
_cod_data_source_block I
_cod_database_code 2010954

loop_
_symmetry_equiv_pos_as_xyz
x,y,z
-x,-y,-z

loop_
_atom_site_label
_atom_site_fract_x
_atom_site_fract_y
_atom_site_fract_z
_atom_site_U_iso_or_equiv
_atom_site_adp_type
_atom_site_calc_flag
_atom_site_refinement_flags
_atom_site_occupancy
_atom_site_disorder_assembly
_atom_site_disorder_group
_atom_site_type_symbol
Fe1 .93955(3) .21150(2) .25216(3) .03340(10) Uani d . 1.00 . . Fe
S1 .64160(10) .12515(9) .57540(10) .0760(3) Uani d . 1.00 . . S
S2 .3762(4) .3022(3) .7060(4) .20388(2) Uiso d . 1.00 . . S
O3 .0083(3) .4281(3) .9214(3) .0875(9) Uani d . 1.00 . . O
O4 .2062(4) .3535(3) .9860(4) .1050(10) Uani d . 1.00 . . O
O5 .2032(4) .1930(3) .7542(4) .039430(10) Uiso d P .50 . . O
O5* .5474(8) .5341(7) .9069(8) .09300(3) Uiso d P .50 . . O
N1 1.0555(2) .1466(2) .3327(2) .0408(4) Uani d . 1.00 . . N
N2 1.1026(2) .3249(2) .2679(2) .0380(4) Uani d . 1.00 . . N
N3 .9486(2) .2783(2) .4053(2) .0366(4) Uani d . 1.00 . . N
N4 .8378(2) .2899(2) .1828(2) .0383(4) Uani d . 1.00 . . N
N5 .7775(2) .0928(2) .2301(2) .0403(4) Uani d . 1.00 . . N
N6 .9115(2) .1386(2) .0946(2) .0403(4) Uani d . 1.00 . . N
N7 .7676(4) .2661(3) .7916(3) .0920(10) Uani d . 1.00 . . N
N8 .5282(8) .4907(7) .8999(7) .07058(2) Uiso d P .50 . . N
N8* .1952(7) .1990(6) .7866(7) .06293(2) Uiso d P .50 . . N
C1 1.1821(3) .2085(2) .3605(2) .0445(5) Uani d . 1.00 . . C
C2 1.2074(3) .3058(2) .3264(2) .0436(5) Uani d . 1.00 . . C
C3 1.0286(4) .0534(2) .3601(3) .0533(7) Uani d . 1.00 . . C
C4 1.1244(5) .0196(3) .4164(4) .0690(10) Uani d . 1.00 . . C
C5 1.2510(5) .0827(4) .4472(4) .0740(10) Uani d . 1.00 . . C
C6 1.2838(3) .1805(3) .4187(3) .0604(8) Uani d . 1.00 . . C
C7 1.4120(4) .2520(5) .4421(4) .0820(10) Uani d . 1.00 . . C
C8 1.4358(3) .3451(4) .4090(4) .0800(10) Uani d . 1.00 . . C
C9 1.3344(3) .3759(3) .3504(3) .0586(8) Uani d . 1.00 . . C
C10 1.3520(3) .4708(3) .3140(3) .0656(9) Uani d . 1.00 . . C
C11 1.2468(4) .4891(2) .2558(3) .0595(8) Uani d . 1.00 . . C
C12 1.1237(3) .4148(2) .2330(3) .0466(6) Uani d . 1.00 . . C
C13 .8797(2) .3372(2) .3883(2) .0384(5) Uani d . 1.00 . . C
C14 .8203(2) .3445(2) .2671(2) .0393(5) Uani d . 1.00 . . C
C15 1.0063(3) .2712(2) .5178(2) .0452(6) Uani d . 1.00 . . C
C16 .9959(3) .3192(3) .6161(2) .0537(7) Uani d . 1.00 . . C
C17 .9257(3) .3772(3) .5989(3) .0535(7) Uani d . 1.00 . . C
C18 .8657(3) .3887(2) .4820(3) .0464(6) Uani d . 1.00 . . C
C19 .7925(3) .4500(3) .4519(3) .0580(8) Uani d . 1.00 . . C
C20 .7381(3) .4583(3) .3368(4) .0593(8) Uani d . 1.00 . . C
C21 .7510(3) .4054(2) .2405(3) .0483(6) Uani d . 1.00 . . C
C22 .6984(3) .4109(3) .1186(3) .0592(8) Uani d . 1.00 . . C
C23 .7172(3) .3570(3) .0341(3) .0546(7) Uani d . 1.00 . . C
C24 .7865(3) .2973(2) .0685(2) .0450(5) Uani d . 1.00 . . C
C25 .7279(3) .0257(2) .1231(2) .0465(6) Uani d . 1.00 . . C
C26 .8023(3) .0499(2) .0506(2) .0462(6) Uani d . 1.00 . . C
C27 .7086(3) .0731(2) .2991(3) .0497(6) Uani d . 1.00 . . C
C28 .5906(3) -.0116(3) .2661(3) .0625(8) Uani d . 1.00 . . C
C29 .5423(3) -.0805(3) .1608(4) .0720(10) Uani d . 1.00 . . C
C30 .6112(4) -.0624(3) .0837(3) .0649(9) Uani d . 1.00 . . C
C31 .5716(5) -.1274(4) -.0294(4) .098(2) Uani d . 1.00 . . C
C32 .6421(5) -.1050(4) -.0970(4) .101(2) Uani d . 1.00 . . C
C33 .7605(4) -.0149(3) -.0602(3) .0684(10) Uani d . 1.00 . . C
C34 .8402(5) .0136(3) -.1263(4) .0810(10) Uani d . 1.00 . . C
C35 .9491(4) .1017(3) -.0821(3) .0710(10) Uani d . 1.00 . . C
C36 .9836(3) .1631(2) .0290(3) .0515(6) Uani d . 1.00 . . C
C37 .7167(3) .2075(3) .7027(3) .0548(7) Uani d . 1.00 . . C
C38 .454(2) .402(2) .817(2) .16803(9) Uiso d P .50 . . C
C38* .2690(10) .2452(8) .7574(9) .08233(3) Uiso d P .50 . . C
H3 .9405 .0081 .3389 .0643 Uiso calc . 1.00 . . H
H4 1.1007 -.0480 .4334 .0793 Uiso calc . 1.00 . . H
H5 1.3151 .0588 .4862 .0895 Uiso calc . 1.00 . . H
H7 1.4841 .2354 .4789 .0970 Uiso calc . 1.00 . . H
H8 1.5227 .3920 .4259 .0903 Uiso calc . 1.00 . . H
H10 1.4368 .5229 .3315 .0764 Uiso calc . 1.00 . . H
H11 1.2575 .5527 .2291 .0724 Uiso calc . 1.00 . . H
H12 1.0505 .4284 .1907 .0568 Uiso calc . 1.00 . . H
H15 1.0575 .2319 .5315 .0547 Uiso calc . 1.00 . . H
H16 1.0372 .3105 .6951 .0636 Uiso calc . 1.00 . . H
H17 .9179 .4107 .6645 .0639 Uiso calc . 1.00 . . H
H19 .7818 .4855 .5145 .0684 Uiso calc . 1.00 . . H
H20 .6898 .4995 .3200 .0711 Uiso calc . 1.00 . . H
H22 .6507 .4515 .0943 .0710 Uiso calc . 1.00 . . H
H23 .6823 .3602 -.0486 .0658 Uiso calc . 1.00 . . H
H24 .7982 .2594 .0079 .0526 Uiso calc . 1.00 . . H
H27 .7414 .1188 .3736 .0600 Uiso calc . 1.00 . . H
H28 .5442 -.0204 .3171 .0744 Uiso calc . 1.00 . . H
H29 .4636 -.1403 .1393 .0855 Uiso calc . 1.00 . . H
H31 .4951 -.1900 -.0545 .1179 Uiso calc . 1.00 . . H
H32 .6116 -.1471 -.1746 .1129 Uiso calc . 1.00 . . H
H34 .8158 -.0284 -.2031 .0959 Uiso calc . 1.00 . . H
H35 1.0058 .1223 -.1258 .0828 Uiso calc . 1.00 . . H
H36 1.0604 .2242 .0587 .0613 Uiso calc . 1.00 . . H

loop_
_atom_site_aniso_label
_atom_site_aniso_U_11
_atom_site_aniso_U_22
_atom_site_aniso_U_33
_atom_site_aniso_U_12
_atom_site_aniso_U_13
_atom_site_aniso_U_23
Fe1 .0364(2) .0330(2) .0294(2) .01000(10) .01550(10) .00610(10)
S1 .0644(5) .0778(6) .0698(6) .0178(5) .0243(5) -.0161(5)
O3 .080(2) .080(2) .083(2) .017(2) .027(2) .003(2)
O4 .106(3) .089(2) .122(3) .025(2) .061(2) .019(2)
N1 .0490(10) .0430(10) .0355(10) .0197(9) .0196(9) .0098(8)
N2 .0400(10) .0366(9) .0340(9) .0088(8) .0181(8) .0044(7)
N3 .0401(10) .0366(9) .0314(9) .0113(8) .0166(8) .0058(7)
N4 .0389(10) .0410(10) .0342(9) .0131(8) .0161(8) .0091(8)
N5 .0400(10) .0410(10) .0355(10) .0094(8) .0161(8) .0086(8)
N6 .0480(10) .0380(10) .0348(10) .0137(9) .0211(9) .0054(8)
N7 .102(3) .089(3) .059(2) .016(2) .031(2) -.004(2)
C1 .0440(10) .0550(10) .0360(10) .0210(10) .0156(10) .0070(10)
C2 .0380(10) .0490(10) .0360(10) .0100(10) .0153(10) .0005(10)
C3 .070(2) .0480(10) .051(2) .0270(10) .0300(10) .0180(10)
C4 .104(3) .069(2) .062(2) .055(2) .042(2) .033(2)
C5 .088(3) .105(3) .057(2) .067(3) .028(2) .031(2)
C6 .058(2) .082(2) .048(2) .040(2) .0160(10) .014(2)
C7 .047(2) .124(4) .072(2) .041(2) .013(2) .016(2)
C8 .038(2) .108(3) .075(3) .017(2) .016(2) .008(2)
C9 .0400(10) .070(2) .050(2) .0060(10) .0190(10) -.0010(10)
C10 .052(2) .062(2) .059(2) -.0080(10) .0310(10) -.0040(10)
C11 .069(2) .0430(10) .056(2) .0020(10) .036(2) .0050(10)
C12 .056(2) .0370(10) .0450(10) .0110(10) .0270(10) .0080(10)
C13 .0370(10) .0390(10) .0370(10) .0084(9) .0196(9) .0044(9)
C14 .0370(10) .0410(10) .0410(10) .0121(9) .0192(9) .0089(9)
C15 .0520(10) .0470(10) .0330(10) .0150(10) .0170(10) .0081(10)
C16 .066(2) .057(2) .0310(10) .0160(10) .0210(10) .0060(10)
C17 .063(2) .056(2) .0410(10) .0150(10) .0300(10) .0020(10)
C18 .0450(10) .0450(10) .0470(10) .0090(10) .0270(10) .0020(10)
C19 .060(2) .060(2) .068(2) .0260(10) .038(2) .0050(10)
C20 .056(2) .064(2) .074(2) .033(2) .035(2) .012(2)
C21 .0430(10) .0520(10) .057(2) .0210(10) .0260(10) .0160(10)
C22 .055(2) .070(2) .068(2) .037(2) .027(2) .032(2)
C23 .051(2) .065(2) .049(2) .0240(10) .0180(10) .0260(10)
C24 .0440(10) .0530(10) .0360(10) .0170(10) .0160(10) .0130(10)
C25 .0450(10) .0430(10) .0390(10) .0060(10) .0150(10) .0050(10)
C26 .0520(10) .0420(10) .0370(10) .0100(10) .0190(10) .0021(10)
C27 .0470(10) .056(2) .0420(10) .0110(10) .0230(10) .0130(10)
C28 .048(2) .071(2) .058(2) .0050(10) .0280(10) .016(2)
C29 .049(2) .070(2) .065(2) -.011(2) .024(2) .007(2)
C30 .056(2) .057(2) .053(2) -.0050(10) .0190(10) -.0010(10)
C31 .085(3) .075(3) .071(3) -.027(2) .027(2) -.023(2)
C32 .102(3) .079(3) .066(2) -.019(2) .036(2) -.033(2)
C33 .078(2) .058(2) .047(2) .004(2) .026(2) -.0100(10)
C34 .103(3) .070(2) .055(2) .011(2) .043(2) -.012(2)
C35 .089(3) .069(2) .058(2) .018(2) .050(2) .001(2)
C36 .062(2) .0490(10) .0470(10) .0160(10) .0330(10) .0070(10)
C37 .055(2) .054(2) .054(2) .0160(10) .0260(10) .0120(10)

loop_
_atom_type_symbol
_atom_type_description
_atom_type_scat_dispersion_real
_atom_type_scat_dispersion_imag
_atom_type_scat_source
C C .003 .002
;International Tables for Crystallography
(1992, Vol. C)
;
H H .000 .000
;International Tables for Crystallography
(1992, Vol. C)
;
N N .006 .003
;International Tables for Crystallography
(1992, Vol. C)
;
O O .011 .006
;International Tables for Crystallography
(1992, Vol. C)
;
S S .125 .123
;International Tables for Crystallography
(1992, Vol. C)
;
Fe Fe .346 .844
;International Tables for Crystallography
(1992, Vol. C)
;

loop_
_geom_angle_atom_site_label_1
_geom_angle_atom_site_label_2
_geom_angle_atom_site_label_3
_geom_angle
_geom_angle_publ_flag
N1 Fe1 N2 82.80(10) yes
N1 Fe1 N3 93.60(10) yes
N1 Fe1 N4 174.05(7) yes
N1 Fe1 N5 95.90(10) yes
N1 Fe1 N6 89.70(10) yes
N2 Fe1 N3 90.74(9) yes
N2 Fe1 N4 92.46(10) yes
N2 Fe1 N5 176.80(10) yes
N2 Fe1 N6 94.35(10) yes
N3 Fe1 N4 82.80(10) yes
N3 Fe1 N5 92.27(10) yes
N3 Fe1 N6 174.25(10) yes
N4 Fe1 N5 89.03(10) yes
N4 Fe1 N6 94.30(10) yes
N5 Fe1 N6 82.69(10) yes
Fe1 N1 C1 112.7(2) no
Fe1 N1 C3 130.3(2) no
C1 N1 C3 117.0(3) no
Fe1 N2 C2 112.5(2) no
Fe1 N2 C12 130.2(2) no
C2 N2 C12 117.3(2) no
Fe1 N3 C13 112.5(2) no
Fe1 N3 C15 130.3(2) no
C13 N3 C15 117.2(3) no
Fe1 N4 C14 113.0(2) no
Fe1 N4 C24 129.7(2) no
C14 N4 C24 117.3(3) no
Fe1 N5 C25 112.6(2) no
Fe1 N5 C27 130.2(2) no
C25 N5 C27 117.0(2) no
Fe1 N6 C26 112.9(2) no
Fe1 N6 C36 129.6(2) no
C26 N6 C36 117.6(2) no
N1 C1 C2 115.7(3) no
N1 C1 C6 123.8(3) no
C2 C1 C6 120.4(3) no
N2 C2 C1 116.2(2) no
N2 C2 C9 123.1(3) no
C1 C2 C9 120.7(3) no
N1 C3 C4 122.4(3) no
N1 C3 H3 118.4 no
C4 C3 H3 119.2 no
C3 C4 C5 120.4(4) no
C3 C4 H4 119.5 no
C5 C4 H4 120.1 no
C4 C5 C6 119.3(5) no
C4 C5 H5 119.4 no
C6 C5 H5 121.3 no
C1 C6 C5 117.0(3) no
C1 C6 C7 118.3(4) no
C5 C6 C7 124.6(5) no
C6 C7 C8 121.1(5) no
C6 C7 H7 121.3 no
C8 C7 H7 117.6 no
C7 C8 C9 121.8(4) no
C7 C8 H8 119.6 no
C9 C8 H8 118.6 no
C2 C9 C8 117.6(4) no
C2 C9 C10 117.6(3) no
C8 C9 C10 124.8(3) no
C9 C10 C11 118.9(3) no
C9 C10 H10 121.2 no
C11 C10 H10 120.0 no
C10 C11 C12 120.2(3) no
C10 C11 H11 119.6 no
C12 C11 H11 120.2 no
N2 C12 C11 123.0(3) no
N2 C12 H12 117.8 no
C11 C12 H12 119.2 no
N3 C13 C14 116.0(3) no
N3 C13 C18 123.6(2) no
C14 C13 C18 120.4(3) no
N4 C14 C13 115.6(3) no
N4 C14 C21 123.9(3) no
C13 C14 C21 120.5(3) no
N3 C15 C16 122.7(3) no
N3 C15 H15 118.2 no
C16 C15 H15 119.1 no
C15 C16 C17 120.1(3) no
C15 C16 H16 119.6 no
C17 C16 H16 120.3 no
C16 C17 C18 119.1(3) no
C16 C17 H17 121.3 no
C18 C17 H17 119.7 no
C13 C18 C17 117.3(3) no
C13 C18 C19 117.9(3) no
C17 C18 C19 124.7(4) no
C18 C19 C20 121.6(4) no
C18 C19 H19 119.1 no
C20 C19 H19 119.3 no
C19 C20 C21 120.9(4) no
C19 C20 H20 119.3 no
C21 C20 H20 119.8 no
C14 C21 C20 118.7(3) no
C14 C21 C22 116.9(4) no
C20 C21 C22 124.4(4) no
C21 C22 C23 119.2(4) no
C21 C22 H22 121.3 no
C23 C22 H22 119.5 no
C22 C23 C24 120.1(3) no
C22 C23 H23 119.9 no
C24 C23 H23 120.0 no
N4 C24 C23 122.6(3) no
N4 C24 H24 118.4 no
C23 C24 H24 119.0 no
N5 C25 C26 115.7(2) no
N5 C25 C30 123.8(3) no
C26 C25 C30 120.5(3) no
N6 C26 C25 116.1(2) no
N6 C26 C33 123.8(3) no
C25 C26 C33 120.0(3) no
N5 C27 C28 123.0(3) no
N5 C27 H27 118.3 no
C28 C27 H27 118.7 no
C27 C28 C29 120.2(4) no
C27 C28 H28 119.5 no
C29 C28 H28 120.4 no
C28 C29 C30 119.0(3) no
C28 C29 H29 120.7 no
C30 C29 H29 120.4 no
C25 C30 C29 117.0(3) no
C25 C30 C31 118.1(4) no
C29 C30 C31 124.9(3) no
C30 C31 C32 121.3(4) no
C30 C31 H31 118.6 no
C32 C31 H31 119.9 no
C31 C32 C33 121.9(4) no
C31 C32 H32 120.2 no
C33 C32 H32 117.8 no
C26 C33 C32 118.1(4) no
C26 C33 C34 116.7(3) no
C32 C33 C34 125.1(4) no
C33 C34 C35 119.4(4) no
C33 C34 H34 120.1 no
C35 C34 H34 120.5 no
C34 C35 C36 120.4(5) no
C34 C35 H35 120.7 no
C36 C35 H35 118.9 no
N6 C36 C35 122.1(3) no
N6 C36 H36 118.6 no
C35 C36 H36 119.3 no
S1 C37 N7 178.6(5) no
S2 C38 N8 172(2) no
S2 C38* N8* 173.0(10) no

loop_
_geom_bond_atom_site_label_1
_geom_bond_atom_site_label_2
_geom_bond_site_symmetry_1
_geom_bond_site_symmetry_2
_geom_bond_distance
_geom_bond_publ_flag
Fe1 N1 . . 1.974(3) yes
Fe1 N2 . . 1.976(2) yes
Fe1 N3 . . 1.978(2) yes
Fe1 N4 . . 1.969(3) yes
Fe1 N5 . . 1.982(2) yes
Fe1 N6 . . 1.973(2) yes
S1 C37 . . 1.624(3) no
S2 C38 . . 1.63(2) no
S2 C38* . . 1.600(10) no
N1 C1 . . 1.365(4) no
N1 C3 . . 1.334(4) no
N2 C2 . . 1.360(4) no
N2 C12 . . 1.331(4) no
N3 C13 . . 1.362(4) no
N3 C15 . . 1.331(3) no
N4 C14 . . 1.363(4) no
N4 C24 . . 1.337(4) no
N5 C25 . . 1.364(3) no
N5 C27 . . 1.334(5) no
N6 C26 . . 1.360(3) no
N6 C36 . . 1.331(5) no
N7 C37 . . 1.142(5) no
N8 C38 . . 1.35(2) no
N8* C38* . . 1.070(10) no
C1 C2 . . 1.420(4) no
C1 C6 . . 1.406(6) no
C2 C9 . . 1.407(4) no
C3 C4 . . 1.397(7) no
C3 H3 . . .954 no
C4 C5 . . 1.364(7) no
C4 H4 . . .952 no
C5 C6 . . 1.397(7) no
C5 H5 . . .951 no
C6 C7 . . 1.426(5) no
C7 C8 . . 1.362(9) no
C7 H7 . . .957 no
C8 C9 . . 1.429(7) no
C8 H8 . . .957 no
C9 C10 . . 1.407(6) no
C10 C11 . . 1.358(6) no
C10 H10 . . .961 no
C11 C12 . . 1.395(4) no
C11 H11 . . .956 no
C12 H12 . . .957 no
C13 C14 . . 1.425(4) no
C13 C18 . . 1.403(5) no
C14 C21 . . 1.393(5) no
C15 C16 . . 1.400(5) no
C15 H15 . . .959 no
C16 C17 . . 1.364(6) no
C16 H16 . . .955 no
C17 C18 . . 1.401(4) no
C17 H17 . . .949 no
C18 C19 . . 1.436(6) no
C19 C20 . . 1.355(5) no
C19 H19 . . .955 no
C20 C21 . . 1.431(6) no
C20 H20 . . .955 no
C21 C22 . . 1.411(5) no
C22 C23 . . 1.369(6) no
C22 H22 . . .951 no
C23 C24 . . 1.387(6) no
C23 H23 . . .956 no
C24 H24 . . .960 no
C25 C26 . . 1.422(5) no
C25 C30 . . 1.405(4) no
C26 C33 . . 1.399(5) no
C27 C28 . . 1.396(4) no
C27 H27 . . .945 no
C28 C29 . . 1.364(5) no
C28 H28 . . .946 no
C29 C30 . . 1.417(7) no
C29 H29 . . .955 no
C30 C31 . . 1.428(6) no
C31 C32 . . 1.336(9) no
C31 H31 . . .958 no
C32 C33 . . 1.432(6) no
C32 H32 . . .956 no
C33 C34 . . 1.410(8) no
C34 C35 . . 1.354(5) no
C34 H34 . . .963 no
C35 C36 . . 1.400(5) no
C35 H35 . . .971 no
C36 H36 . . .946 no
